data_1536840
loop_
_publ_author_name
'Yoshiasa, A.'
'Simon, A.'
'Borrmann, H.'

_publ_section_title
;
 Synthesis, structure and spin-crossover transition of the cluster
 compound Nb6I11-xBrx (0<= x<= 2.7)
;
_journal_name_full 'Zeitschrift fuer Anorganische und Allgemeine Chemie'
_journal_page_first 1329
_journal_page_last 1338
_journal_volume 620
_journal_year 1994
_chemical_formula_sum 'Br0.5 I10.5 Nb6'
_chemical_name_systematic 'Nb6 I10.5 Br.5'
_space_group_IT_number 56
_symmetry_space_group_name_Hall '-P 2ab 2ac'
_symmetry_space_group_name_H-M 'P c c n'
_cell_angle_alpha 90
_cell_angle_beta 90
_cell_angle_gamma 90
_cell_formula_units_Z 4
_cell_length_a 11.28
_cell_length_b 15.302
_cell_length_c 13.524
_cell_volume 2334.331
_citation_journal_id_ASTM ZAACAB
_cod_data_source_file Yoshiasa_ZAACAB_1994_434.cif
_cod_data_source_block Br0.5I10.5Nb6
_cod_database_code 1536840

loop_
_symmetry_equiv_pos_as_xyz
x,y,z
-x+1/2,-y+1/2,z
x+1/2,-y,-z+1/2
-x,y+1/2,-z+1/2
-x,-y,-z
x-1/2,y-1/2,-z
-x-1/2,y,z-1/2
x,-y-1/2,z-1/2

loop_
_atom_site_label
_atom_site_type_symbol
_atom_site_fract_x
_atom_site_fract_y
_atom_site_fract_z
_atom_site_occupancy
_atom_site_U_iso_or_equiv
Nb1 Nb+1 0.10085 0.10391 -0.02555 1 0.0
I2 I-1 0.02363 0.10963 -0.22814 1 0.0
I6 I-1 0.25 0.25 -0.0782 0.5 0.0
I4 I-1 0.30379 -0.00357 -0.06513 1 0.0
I3 I-1 -0.09365 0.21443 0.02371 1 0.0
Br1 Br-1 0.25 0.25 -0.04 0.5 0.0
I5 I-1 -0.16486 0.12643 0.30639 1 0.0
Nb3 Nb+1 -0.06978 0.05118 0.12512 1 0.0
I1 I-1 0.15979 0.11351 0.17903 1 0.0
Nb2 Nb+1 0.13586 -0.05196 0.08046 1 0.0
